data_2209889
loop_
_publ_author_name
'Aghabozorg, Hossein'
'Ghadermazi, Mohammad'
'Attar Gharamaleki, Jafar'

_publ_section_title
;
 Pyridine-2,6-dicarboxylic acid--pyridine-4-carboxamide--water (1/1/1)
;
_journal_coeditor_code HK2083
_journal_issue 8
_journal_name_full 'Acta Crystallographica Section E'
_journal_page_first o3445
_journal_page_last o3447
_journal_paper_doi 10.1107/S1600536806027164
_journal_volume 62
_journal_year 2006
_chemical_formula_iupac 'C7 H5 N O4, C6 H6 N2 O, H2 O'
_chemical_formula_moiety 'C7 H5 N O4, C6 H6 N2 O, H2 O'
_chemical_formula_sum 'C13 H13 N3 O6'
_chemical_formula_weight 307.26
_chemical_name_systematic
;
Pyridine-2,6-dicarboxylic acid--pyridine-4-carboxamide--water (1/1/1)
;
_space_group_IT_number 14
_symmetry_cell_setting monoclinic
_symmetry_space_group_name_Hall '-P 2ybc'
_symmetry_space_group_name_H-M 'P 1 21/c 1'
_atom_sites_solution_hydrogens difmap
_atom_sites_solution_primary direct
_atom_sites_solution_secondary difmap
_audit_creation_method SHELXL-97
_cell_angle_alpha 90.00
_cell_angle_beta 100.85(3)
_cell_angle_gamma 90.00
_cell_formula_units_Z 4
_cell_length_a 13.410(3)
_cell_length_b 5.0467(10)
_cell_length_c 19.937(4)
_cell_measurement_reflns_used 24
_cell_measurement_temperature 173(2)
_cell_measurement_theta_max 15
_cell_measurement_theta_min 12
_cell_volume 1325.1(5)
_computing_cell_refinement P3/PC
_computing_data_collection 'P3/PC (Siemens, 1989)'
_computing_data_reduction P3/PC
_computing_molecular_graphics SHELXTL
_computing_publication_material SHELXTL
_computing_structure_refinement SHELXTL
_computing_structure_solution 'SHELXTL (Sheldrick, 1998)'
_diffrn_ambient_temperature 173(2)
_diffrn_measured_fraction_theta_full 0.996
_diffrn_measured_fraction_theta_max 0.996
_diffrn_measurement_device_type 'Rebuilt Syntex P2~1~/Siemens P3 four-circle'
_diffrn_measurement_method \w/2\q
_diffrn_radiation_monochromator graphite
_diffrn_radiation_source 'fine-focus sealed tube'
_diffrn_radiation_type MoK\a
_diffrn_radiation_wavelength 0.71073
_diffrn_reflns_av_R_equivalents 0.0605
_diffrn_reflns_av_sigmaI/netI 0.0478
_diffrn_reflns_limit_h_max 17
_diffrn_reflns_limit_h_min -4
_diffrn_reflns_limit_k_max 6
_diffrn_reflns_limit_k_min -6
_diffrn_reflns_limit_l_max 25
_diffrn_reflns_limit_l_min -25
_diffrn_reflns_number 5684
_diffrn_reflns_theta_full 27.00
_diffrn_reflns_theta_max 27.00
_diffrn_reflns_theta_min 1.55
_diffrn_standards_decay_% 2
_diffrn_standards_interval_count 98
_diffrn_standards_number 2
_exptl_absorpt_coefficient_mu 0.124
_exptl_absorpt_correction_type none
_exptl_crystal_colour colorless
_exptl_crystal_density_diffrn 1.540
_exptl_crystal_density_method 'not measured'
_exptl_crystal_description prism
_exptl_crystal_F_000 640
_exptl_crystal_size_max 0.45
_exptl_crystal_size_mid 0.20
_exptl_crystal_size_min 0.20
_refine_diff_density_max 0.427
_refine_diff_density_min -0.416
_refine_ls_extinction_method none
_refine_ls_goodness_of_fit_ref 1.004
_refine_ls_hydrogen_treatment constr
_refine_ls_matrix_type full
_refine_ls_number_parameters 205
_refine_ls_number_reflns 2895
_refine_ls_number_restraints 0
_refine_ls_restrained_S_all 1.004
_refine_ls_R_factor_all 0.0779
_refine_ls_R_factor_gt 0.0624
_refine_ls_shift/su_max 0.010
_refine_ls_shift/su_mean 0.001
_refine_ls_structure_factor_coef Fsqd
_refine_ls_weighting_details 'calc w=1/[\s^2^(Fo^2^)+(0.045P)^2^+2.9P] where P=(Fo^2^+2Fc^2^)/3'
_refine_ls_weighting_scheme calc
_refine_ls_wR_factor_gt 0.1451
_refine_ls_wR_factor_ref 0.1531
_reflns_number_gt 2310
_reflns_number_total 2895
_reflns_threshold_expression I>2\s(I)
_cod_data_source_file hk2083.cif
_cod_data_source_block I
_cod_original_cell_volume 1325.2(5)
_cod_original_sg_symbol_H-M 'P 21/c '
_cod_database_code 2209889
_cod_database_fobs_code 2209889

loop_
_symmetry_equiv_pos_as_xyz
'x, y, z'
'-x, y+1/2, -z+1/2'
'-x, -y, -z'
'x, -y-1/2, z-1/2'

loop_
_atom_site_type_symbol
_atom_site_label
_atom_site_fract_x
_atom_site_fract_y
_atom_site_fract_z
_atom_site_U_iso_or_equiv
_atom_site_adp_type
_atom_site_calc_flag
_atom_site_refinement_flags
_atom_site_occupancy
O O1W 0.08098(16) 0.3241(5) 0.22132(10) 0.0431(6) Uani d . 1
H H1WB 0.1120 0.1905 0.2365 0.037(9) Uiso d R 1
H H1WA 0.0785 0.4452 0.2484 0.095(18) Uiso d R 1
O O1 0.36124(14) 0.0143(4) 0.52099(8) 0.0326(5) Uani d . 1
O O2 0.38700(13) 0.1147(4) 0.63184(8) 0.0264(4) Uani d . 1
H H2O 0.4283 -0.0068 0.6383 0.041(10) Uiso d R 1
O O3 0.09978(13) 0.4557(4) 0.36580(8) 0.0288(4) Uani d . 1
O O4 0.01775(13) 0.7982(4) 0.40153(8) 0.0273(4) Uani d . 1
H H4O -0.0052 0.8026 0.3604 0.052(11) Uiso d R 1
O O5 0.20533(14) -0.0903(4) 0.26934(8) 0.0306(5) Uani d . 1
N N1 0.20978(14) 0.3877(4) 0.49467(9) 0.0206(4) Uani d . 1
N N2 0.47803(14) -0.7460(5) 0.35303(10) 0.0228(5) Uani d . 1
N N3 0.24298(15) 0.0180(5) 0.38128(10) 0.0237(5) Uani d . 1
H H3NB 0.2774 0.0011 0.4226 0.037(9) Uiso d R 1
H H3NA 0.2011 0.1513 0.3754 0.021(7) Uiso d R 1
C C1 0.25959(17) 0.3530(5) 0.55901(11) 0.0200(5) Uani d . 1
C C2 0.23845(18) 0.4980(6) 0.61428(11) 0.0245(5) Uani d . 1
H H2A 0.2747 0.4653 0.6592 0.029 Uiso calc R 1
C C4 0.11269(18) 0.7317(6) 0.53601(12) 0.0248(5) Uani d . 1
H H4A 0.0618 0.8642 0.5262 0.030 Uiso calc R 1
C C3 0.16392(19) 0.6895(6) 0.60241(12) 0.0267(6) Uani d . 1
H H3A 0.1479 0.7911 0.6391 0.032 Uiso calc R 1
C C5 0.13795(17) 0.5740(5) 0.48397(11) 0.0210(5) Uani d . 1
C C6 0.34102(17) 0.1423(5) 0.56853(11) 0.0215(5) Uani d . 1
C C7 0.08344(17) 0.6033(5) 0.41085(11) 0.0208(5) Uani d . 1
C C8 0.33364(17) -0.3432(5) 0.33889(11) 0.0195(5) Uani d . 1
C C9 0.38933(19) -0.4118(6) 0.40281(12) 0.0256(5) Uani d . 1
H H9A 0.3790 -0.3205 0.4426 0.031 Uiso calc R 1
C C10 0.45953(19) -0.6139(6) 0.40755(12) 0.0267(6) Uani d . 1
H H10A 0.4963 -0.6613 0.4514 0.032 Uiso calc R 1
C C11 0.42407(19) -0.6817(6) 0.29138(12) 0.0254(5) Uani d . 1
H H11A 0.4360 -0.7764 0.2525 0.030 Uiso calc R 1
C C12 0.35192(18) -0.4830(5) 0.28251(11) 0.0236(5) Uani d . 1
H H12A 0.3151 -0.4424 0.2382 0.028 Uiso calc R 1
C C13 0.25498(17) -0.1258(5) 0.32783(11) 0.0213(5) Uani d . 1

loop_
_atom_site_aniso_label
_atom_site_aniso_U_11
_atom_site_aniso_U_22
_atom_site_aniso_U_33
_atom_site_aniso_U_12
_atom_site_aniso_U_13
_atom_site_aniso_U_23
O1W 0.0513(13) 0.0469(14) 0.0232(9) 0.0201(11) -0.0138(9) -0.0071(10)
O1 0.0316(9) 0.0500(13) 0.0145(8) 0.0176(9) 0.0002(7) -0.0030(8)
O2 0.0264(9) 0.0374(11) 0.0138(8) 0.0128(8) -0.0004(6) 0.0012(7)
O3 0.0298(9) 0.0386(11) 0.0159(8) 0.0100(8) -0.0014(7) -0.0025(8)
O4 0.0257(9) 0.0379(11) 0.0161(8) 0.0094(8) -0.0023(6) 0.0004(7)
O5 0.0329(10) 0.0410(12) 0.0151(8) 0.0137(9) -0.0025(7) 0.0000(8)
N1 0.0188(9) 0.0283(11) 0.0142(9) 0.0018(8) 0.0021(7) 0.0008(8)
N2 0.0197(9) 0.0310(12) 0.0170(9) 0.0040(9) 0.0015(7) 0.0011(9)
N3 0.0223(10) 0.0307(12) 0.0167(9) 0.0072(9) 0.0003(7) -0.0019(8)
C1 0.0178(10) 0.0272(13) 0.0151(10) -0.0003(10) 0.0029(8) 0.0003(9)
C2 0.0233(11) 0.0365(15) 0.0130(10) 0.0031(11) 0.0015(8) -0.0010(10)
C4 0.0223(11) 0.0311(14) 0.0206(11) 0.0069(11) 0.0028(9) -0.0003(10)
C3 0.0269(12) 0.0366(15) 0.0166(11) 0.0053(11) 0.0046(9) -0.0040(10)
C5 0.0181(10) 0.0288(13) 0.0154(10) -0.0012(10) 0.0013(8) 0.0008(10)
C6 0.0202(11) 0.0312(14) 0.0127(10) 0.0015(10) 0.0020(8) 0.0007(9)
C7 0.0194(11) 0.0263(13) 0.0163(10) 0.0007(10) 0.0020(8) -0.0005(9)
C8 0.0171(10) 0.0258(13) 0.0155(10) -0.0023(10) 0.0025(8) 0.0003(9)
C9 0.0265(12) 0.0353(15) 0.0141(10) 0.0044(11) 0.0010(9) -0.0021(10)
C10 0.0247(12) 0.0384(16) 0.0148(11) 0.0051(11) -0.0014(9) 0.0008(10)
C11 0.0265(12) 0.0356(15) 0.0146(10) 0.0043(11) 0.0050(9) 0.0003(10)
C12 0.0239(11) 0.0333(14) 0.0127(10) 0.0040(11) 0.0014(8) 0.0014(10)
C13 0.0200(11) 0.0287(13) 0.0147(10) -0.0004(10) 0.0021(8) 0.0009(9)

loop_
_atom_type_symbol
_atom_type_description
_atom_type_scat_dispersion_real
_atom_type_scat_dispersion_imag
_atom_type_scat_source
C C 0.0033 0.0016 'International Tables Vol C Tables 4.2.6.8 and 6.1.1.4'
H H 0.0000 0.0000 'International Tables Vol C Tables 4.2.6.8 and 6.1.1.4'
N N 0.0061 0.0033 'International Tables Vol C Tables 4.2.6.8 and 6.1.1.4'
O O 0.0106 0.0060 'International Tables Vol C Tables 4.2.6.8 and 6.1.1.4'

loop_
_geom_angle_atom_site_label_1
_geom_angle_atom_site_label_2
_geom_angle_atom_site_label_3
_geom_angle
_geom_angle_publ_flag
H1WB O1W H1WA 116.8 ?
C6 O2 H2O 114.4 ?
C7 O4 H4O 106.1 ?
C5 N1 C1 117.3(2) ?
C10 N2 C11 118.2(2) ?
C13 N3 H3NB 125.9 ?
C13 N3 H3NA 119.3 ?
H3NB N3 H3NA 114.6 ?
N1 C1 C2 123.2(2) ?
N1 C1 C6 115.5(2) ?
C2 C1 C6 121.3(2) ?
C3 C2 C1 118.7(2) ?
C3 C2 H2A 120.6 ?
C1 C2 H2A 120.6 ?
C3 C4 C5 118.3(2) ?
C3 C4 H4A 120.8 ?
C5 C4 H4A 120.8 ?
C2 C3 C4 118.9(2) ?
C2 C3 H3A 120.5 ?
C4 C3 H3A 120.5 ?
N1 C5 C4 123.4(2) ?
N1 C5 C7 115.3(2) ?
C4 C5 C7 121.3(2) ?
O1 C6 O2 124.2(2) yes
O1 C6 C1 122.5(2) yes
O2 C6 C1 113.3(2) yes
O3 C7 O4 124.3(2) yes
O3 C7 C5 122.0(2) yes
O4 C7 C5 113.6(2) yes
C12 C8 C9 117.9(2) ?
C12 C8 C13 118.5(2) ?
C9 C8 C13 123.6(2) ?
C10 C9 C8 119.2(2) ?
C10 C9 H9A 120.4 ?
C8 C9 H9A 120.4 ?
N2 C10 C9 122.8(2) ?
N2 C10 H10A 118.6 ?
C9 C10 H10A 118.6 ?
N2 C11 C12 122.4(2) ?
N2 C11 H11A 118.8 ?
C12 C11 H11A 118.8 ?
C11 C12 C8 119.5(2) ?
C11 C12 H12A 120.3 ?
C8 C12 H12A 120.3 ?
O5 C13 N3 123.5(2) yes
O5 C13 C8 118.6(2) yes
N3 C13 C8 117.9(2) yes

loop_
_geom_bond_atom_site_label_1
_geom_bond_atom_site_label_2
_geom_bond_distance
_geom_bond_publ_flag
O1W H1WB 0.8200 ?
O1W H1WA 0.8199 ?
O1 C6 1.219(3) yes
O2 C6 1.304(3) yes
O3 C7 1.218(3) yes
O4 C7 1.310(3) yes
O5 C13 1.242(3) yes
N1 C1 1.341(3) ?
N1 C5 1.334(3) ?
N2 C10 1.337(3) ?
O2 H2O 0.8200 ?
O4 H4O 0.8199 ?
N2 C11 1.343(3) ?
N3 C13 1.324(3) ?
N3 H3NB 0.8700 ?
N3 H3NA 0.8700 ?
C1 C2 1.396(3) ?
C1 C6 1.510(3) ?
C2 C3 1.378(4) ?
C2 H2A 0.9500 ?
C4 C3 1.388(3) ?
C4 C5 1.399(3) ?
C4 H4A 0.9500 ?
C3 H3A 0.9500 ?
C5 C7 1.510(3) ?
C8 C12 1.387(3) ?
C8 C9 1.394(3) ?
C8 C13 1.509(3) ?
C9 C10 1.379(4) ?
C9 H9A 0.9500 ?
C10 H10A 0.9500 ?
C11 C12 1.382(4) ?
C11 H11A 0.9500 ?
C12 H12A 0.9500 ?

loop_
_geom_hbond_atom_site_label_D
_geom_hbond_atom_site_label_H
_geom_hbond_atom_site_label_A
_geom_hbond_site_symmetry_A
_geom_hbond_distance_DH
_geom_hbond_distance_HA
_geom_hbond_distance_DA
_geom_hbond_angle_DHA
_geom_hbond_publ_flag
O4 H4O O1W 2_555 0.82 1.75 2.559(3) 167 yes
O2 H2O N2 3_646 0.82 1.76 2.574(3) 175 yes
O1W H1WB O5 1_555 0.82 1.92 2.733(3) 170 yes
N3 H3NA O3 1_555 0.87 2.04 2.905(3) 177 yes
O1W H1WA O3 1_555 0.82 2.30 2.920(3) 132 yes
N3 H3NB O1 1_555 0.87 2.07 2.934(3) 172 yes
C9 H9A O1 1_555 0.95 2.34 3.264(3) 163 yes

loop_
_geom_torsion_atom_site_label_1
_geom_torsion_atom_site_label_2
_geom_torsion_atom_site_label_3
_geom_torsion_atom_site_label_4
_geom_torsion
_geom_torsion_publ_flag
C5 N1 C1 C2 1.1(4) ?
C5 N1 C1 C6 -179.3(2) ?
N1 C1 C2 C3 -1.1(4) ?
C6 C1 C2 C3 179.4(2) ?
C1 C2 C3 C4 -0.1(4) ?
C5 C4 C3 C2 1.0(4) ?
C1 N1 C5 C4 -0.1(4) ?
C1 N1 C5 C7 -179.4(2) ?
C3 C4 C5 N1 -1.0(4) ?
C3 C4 C5 C7 178.3(2) ?
N1 C5 C7 O3 4.4(4) yes
N1 C5 C7 O4 -176.2(2) yes
N1 C1 C6 O1 0.9(4) yes
C2 C1 C6 O1 -179.5(3) ?
N1 C1 C6 O2 -179.7(2) yes
C2 C1 C6 O2 -0.1(3) ?
C4 C5 C7 O3 -174.9(2) ?
C4 C5 C7 O4 4.5(3) ?
C12 C8 C9 C10 -0.1(4) ?
C13 C8 C9 C10 180.0(2) ?
C11 N2 C10 C9 -1.5(4) ?
C8 C9 C10 N2 1.1(4) ?
C10 N2 C11 C12 1.0(4) ?
N2 C11 C12 C8 -0.1(4) ?
C9 C8 C12 C11 -0.4(4) ?
C13 C8 C12 C11 179.6(2) ?
C12 C8 C13 O5 4.2(4) yes
C9 C8 C13 O5 -175.9(2) ?
C12 C8 C13 N3 -175.6(2) yes
C9 C8 C13 N3 4.4(4) ?

loop_
_cod_related_entry_id
_cod_related_entry_database
_cod_related_entry_code
1 ChemSpider 21127722
